data_8000196
loop_
_publ_author_name
'Masuhara, Naoji'
'Hayami, Shinya'
'Motokawa, Natsuko'
'Shuto, Aya'
'Inoue, Katsuya'
'Maeda, Yonezo'

_publ_section_title
;
 Crystal Structure and Magnetic Property of Two Novel 1-D Cobalt(II)
 Assemblies
;
_journal_issue 1
_journal_name_full 'Chemistry Letters'
_journal_page_first 90
_journal_paper_doi 10.1246/cl.2007.90
_journal_volume 36
_journal_year 2007
_chemical_formula_sum 'C23 H26 Co N4 O7 S'
_chemical_formula_weight 561.47
_space_group_IT_number 14
_symmetry_cell_setting monoclinic
_symmetry_Int_Tables_number 14
_symmetry_space_group_name_Hall '-P 2yn'
_symmetry_space_group_name_H-M 'P 1 21/n 1'
_cell_angle_alpha 90
_cell_angle_beta 105.031(4)
_cell_angle_gamma 90
_cell_formula_units_Z 4
_cell_length_a 9.629(1)
_cell_length_b 16.286(2)
_cell_length_c 15.267(2)
_cell_measurement_reflns_used 19323
_cell_measurement_temperature 113.2
_cell_measurement_theta_max 27.5
_cell_measurement_theta_min 1.2
_cell_volume 2312.2(5)
_computing_cell_refinement PROCESS-AUTO
_computing_data_collection PROCESS-AUTO
_computing_data_reduction 'teXsan Ver. 1.11'
_computing_publication_material 'teXsan Ver. 1.11'
_computing_structure_refinement 'teXsan Ver. 1.10'
_computing_structure_solution SIR92
_diffrn_detector_area_resol_mean 10.00
_diffrn_measured_fraction_theta_full 0.9095
_diffrn_measured_fraction_theta_max 0.9095
_diffrn_measurement_device_type 'Rigaku RAXIS-RAPID Imaging Plate'
_diffrn_measurement_method \w
_diffrn_radiation_type 'Mo K\a'
_diffrn_radiation_wavelength 0.7107
_diffrn_reflns_av_R_equivalents 0.085
_diffrn_reflns_limit_h_max 12
_diffrn_reflns_limit_h_min 0
_diffrn_reflns_limit_k_max 21
_diffrn_reflns_limit_k_min 0
_diffrn_reflns_limit_l_max 19
_diffrn_reflns_limit_l_min -19
_diffrn_reflns_number 12735
_diffrn_reflns_theta_full 27.48
_diffrn_reflns_theta_max 27.48
_exptl_absorpt_coefficient_mu 0.887
_exptl_absorpt_correction_type none
_exptl_crystal_colour brown
_exptl_crystal_density_diffrn 1.613
_exptl_crystal_density_method 'not measured'
_exptl_crystal_description block
_exptl_crystal_size_max 0.500
_exptl_crystal_size_mid 0.200
_exptl_crystal_size_min 0.200
_refine_diff_density_max 0.90
_refine_diff_density_min -0.71
_refine_ls_extinction_method none
_refine_ls_goodness_of_fit_ref 1.668
_refine_ls_hydrogen_treatment noref
_refine_ls_number_parameters 325
_refine_ls_number_reflns 2256
_refine_ls_R_factor_gt 0.0653
_refine_ls_shift/su_max 0.1394
_refine_ls_structure_factor_coef Fsqd
_refine_ls_weighting_details 'w = 1/[\s^2^(Fo^2^) + (0.05000(Max(Fo^2^,0) + 2Fc^2^)/3)^2^]'
_refine_ls_weighting_scheme calc
_refine_ls_wR_factor_ref 0.1525
_reflns_number_gt 2256
_reflns_number_total 4824
_reflns_threshold_expression F^2^>3.0\s(F^2^)
_cod_data_source_file 36-90sup2.cif
_cod_data_source_block hayami
_cod_depositor_comments
;
The following automatic conversions were performed:
data name '_geom_hbond_site_distance_dh' replaced with
'_geom_hbond_distance_DH' as specified in the replacement file
'/home/antanas/src/cod-tools/trunk/data/replacement-values/replacement_tags.lst'.

data
name '_geom_hbond_site_distance_ha' replaced with
'_geom_hbond_distance_HA' as specified in the replacement file
'/home/antanas/src/cod-tools/trunk/data/replacement-values/replacement_tags.lst'.

data
name '_geom_hbond_site_distance_da' replaced with
'_geom_hbond_distance_DA' as specified in the replacement file
'/home/antanas/src/cod-tools/trunk/data/replacement-values/replacement_tags.lst'.

Automatic conversion script
Id: cif_correct_tags 5005 2017-03-03 11:38:54Z antanas 
;
_cod_original_cell_volume 2312.3(6)
_cod_original_formula_sum 'C23 H26 Co N4 O7 S '
_cod_database_code 8000196

loop_
_symmetry_equiv_pos_as_xyz
x,y,z
1/2-x,1/2+y,1/2-z
-x,-y,-z
1/2+x,1/2-y,1/2+z

loop_
_atom_site_label
_atom_site_type_symbol
_atom_site_fract_x
_atom_site_fract_y
_atom_site_fract_z
_atom_site_U_iso_or_equiv
_atom_site_adp_type
_atom_site_occupancy
_atom_site_calc_flag
Co(1) Co 0.4774(1) 0.00565(7) 0.25787(7) 0.0256(3) Uani 1.00 d
S(1) S 0.4854(2) -0.1540(1) 0.2102(1) 0.0274(6) Uani 1.00 d
O(1) O 0.4187(6) -0.0785(3) 0.1571(3) 0.030(2) Uani 1.00 d
O(2) O 0.5310(6) -0.1245(3) 0.3057(3) 0.032(2) Uani 1.00 d
O(3) O 0.6087(6) -0.1798(3) 0.1789(4) 0.034(2) Uani 1.00 d
O(4) O 0.3773(6) -0.2187(3) 0.1996(4) 0.031(2) Uani 1.00 d
O(5) O 0.093(1) -0.1761(6) 0.1419(6) 0.097(4) Uani 1.00 d
O(6) O 0.4171(9) -0.3108(5) -0.0638(6) 0.084(3) Uani 1.00 d
O(7) O 0.4072(8) -0.3213(6) -0.2415(6) 0.105(4) Uani 1.00 d
N(1) N 0.6819(7) 0.0346(4) 0.2294(4) 0.029(2) Uani 1.00 d
N(2) N 0.5779(7) 0.0840(4) 0.3601(4) 0.026(2) Uani 1.00 d
N(3) N 0.3363(7) 0.0103(4) 0.3442(4) 0.026(2) Uani 1.00 d
N(4) N 0.3716(7) 0.1020(4) 0.1718(4) 0.026(2) Uani 1.00 d
C(1) C 0.7263(9) 0.0058(5) 0.1585(5) 0.034(2) Uani 1.00 d
C(2) C 0.8502(10) 0.0339(6) 0.1390(6) 0.038(3) Uani 1.00 d
C(3) C 0.9298(9) 0.0931(5) 0.1936(6) 0.035(3) Uani 1.00 d
C(4) C 0.8861(9) 0.1233(5) 0.2661(5) 0.029(2) Uani 1.00 d
C(5) C 0.7621(9) 0.0926(5) 0.2826(5) 0.030(2) Uani 1.00 d
C(6) C 0.7034(9) 0.1215(5) 0.3589(5) 0.026(2) Uani 1.00 d
C(7) C 0.7663(8) 0.1796(5) 0.4218(5) 0.025(2) Uani 1.00 d
C(8) C 0.6982(9) 0.2013(5) 0.4890(5) 0.028(2) Uani 1.00 d
C(9) C 0.5723(9) 0.1617(5) 0.4928(5) 0.028(2) Uani 1.00 d
C(10) C 0.5155(8) 0.1026(5) 0.4271(5) 0.025(2) Uani 1.00 d
C(11) C 0.3792(8) 0.0591(5) 0.4187(5) 0.024(2) Uani 1.00 d
C(12) C 0.3004(9) 0.0652(5) 0.4818(5) 0.030(2) Uani 1.00 d
C(13) C 0.1700(9) 0.0214(5) 0.4679(6) 0.033(2) Uani 1.00 d
C(14) C 0.1283(9) -0.0272(5) 0.3920(6) 0.032(2) Uani 1.00 d
C(15) C 0.2134(9) -0.0315(5) 0.3322(5) 0.030(2) Uani 1.00 d
C(16) C 0.3815(8) 0.1021(5) 0.0854(5) 0.028(2) Uani 1.00 d
C(17) C 0.3300(9) 0.1653(5) 0.0247(5) 0.031(2) Uani 1.00 d
C(18) C 0.2596(9) 0.2315(5) 0.0518(5) 0.028(2) Uani 1.00 d
C(19) C 0.2475(8) 0.2308(5) 0.1415(5) 0.026(2) Uani 1.00 d
C(20) C 0.3061(9) 0.1665(5) 0.1980(5) 0.031(2) Uani 1.00 d
C(21) C 0.125(3) -0.064(2) 0.082(2) 0.24(2) Uani 1.00 d
C(22) C 0.071(1) -0.1323(8) 0.0631(10) 0.068(4) Uani 1.00 d
C(23) C 0.326(1) -0.2477(9) -0.0500(10) 0.094(5) Uani 1.00 d
H(1) H 0.6660 -0.0360 0.1207 0.0430 Uiso 1.00 calc
H(2) H 0.8813 0.0112 0.0881 0.0465 Uiso 1.00 calc
H(3) H 1.0164 0.1151 0.1809 0.0415 Uiso 1.00 calc
H(4) H 0.9412 0.1662 0.3045 0.0369 Uiso 1.00 calc
H(5) H 0.8564 0.2060 0.4192 0.0312 Uiso 1.00 calc
H(6) H 0.5274 0.1743 0.5412 0.0341 Uiso 1.00 calc
H(7) H 0.3354 0.0991 0.5355 0.0377 Uiso 1.00 calc
H(8) H 0.1119 0.0244 0.5107 0.0403 Uiso 1.00 calc
H(9) H 0.0381 -0.0572 0.3792 0.0427 Uiso 1.00 calc
H(10) H 0.1815 -0.0671 0.2803 0.0338 Uiso 1.00 calc
H(11) H 0.4273 0.0550 0.0640 0.0331 Uiso 1.00 calc
H(12) H 0.3434 0.1634 -0.0356 0.0370 Uiso 1.00 calc
H(13) H 0.1966 0.2752 0.1619 0.0302 Uiso 1.00 calc
H(14) H 0.3030 0.1687 0.2612 0.0356 Uiso 1.00 calc
H(15) H 0.1130 -0.1439 0.2164 0.0430 Uiso 1.00 calc
H(16) H 0.1243 -0.1584 0.0217 0.0789 Uiso 1.00 calc
H(17) H -0.0260 -0.1297 0.0287 0.0789 Uiso 1.00 calc
H(18) H 0.2211 -0.0662 0.1138 0.1904 Uiso 1.00 calc
H(19) H 0.1133 -0.0295 0.0292 0.1904 Uiso 1.00 calc
H(20) H 0.0704 -0.0373 0.1201 0.1904 Uiso 1.00 calc
H(21) H 0.3387 -0.3372 -0.1294 0.0430 Uiso 1.00 calc
H(22) H 0.3784 -0.2029 -0.0183 0.0979 Uiso 1.00 calc
H(23) H 0.2642 -0.2280 -0.1061 0.0979 Uiso 1.00 calc
H(24) H 0.2626 -0.2679 -0.0140 0.0979 Uiso 1.00 calc
H(25) H 0.3381 -0.3037 -0.2108 0.1526 Uiso 1.00 calc
H(26) H 0.2954 -0.3529 -0.2755 0.0430 Uiso 1.00 calc

loop_
_atom_site_aniso_label
_atom_site_aniso_U_11
_atom_site_aniso_U_22
_atom_site_aniso_U_33
_atom_site_aniso_U_12
_atom_site_aniso_U_13
_atom_site_aniso_U_23
Co(1) 0.0293(6) 0.0238(6) 0.0235(5) -0.0004(6) 0.0068(5) -0.0008(5)
S(1) 0.033(1) 0.023(1) 0.027(1) -0.001(1) 0.0097(10) -0.0013(9)
O(1) 0.035(3) 0.031(3) 0.022(3) 0.000(3) 0.004(3) 0.003(3)
O(2) 0.038(4) 0.029(3) 0.027(3) 0.008(3) 0.005(3) -0.002(3)
O(3) 0.035(3) 0.031(3) 0.038(3) 0.005(3) 0.013(3) 0.000(3)
O(4) 0.036(3) 0.025(3) 0.037(3) -0.004(3) 0.016(3) 0.000(3)
O(5) 0.120(8) 0.104(8) 0.065(6) -0.022(6) 0.018(6) -0.006(5)
O(6) 0.075(6) 0.061(6) 0.115(7) 0.011(5) 0.023(6) 0.002(5)
O(7) 0.045(5) 0.155(10) 0.106(7) 0.002(6) 0.003(5) -0.020(7)
N(1) 0.033(4) 0.028(4) 0.029(4) 0.001(3) 0.012(4) 0.000(3)
N(2) 0.032(4) 0.029(4) 0.016(3) -0.002(3) 0.005(3) 0.000(3)
N(3) 0.024(3) 0.026(4) 0.028(3) -0.001(3) 0.005(3) -0.002(3)
N(4) 0.031(4) 0.025(4) 0.022(3) -0.003(3) 0.005(3) 0.001(3)
C(1) 0.043(5) 0.029(5) 0.029(4) -0.001(5) 0.007(4) -0.008(4)
C(2) 0.039(5) 0.048(6) 0.034(5) -0.010(5) 0.021(5) -0.004(4)
C(3) 0.027(5) 0.036(5) 0.043(5) -0.007(4) 0.011(4) 0.004(5)
C(4) 0.028(5) 0.029(5) 0.031(5) 0.003(4) 0.010(4) -0.006(4)
C(5) 0.036(5) 0.025(5) 0.026(4) 0.002(4) 0.002(4) 0.005(4)
C(6) 0.028(5) 0.026(4) 0.022(4) -0.001(4) 0.004(4) 0.006(4)
C(7) 0.022(4) 0.033(5) 0.020(4) -0.003(4) 0.002(4) 0.000(4)
C(8) 0.035(5) 0.019(4) 0.025(5) -0.003(4) -0.002(4) 0.001(3)
C(9) 0.034(5) 0.026(5) 0.027(4) -0.007(4) 0.010(4) -0.002(4)
C(10) 0.025(5) 0.026(5) 0.024(4) 0.004(4) 0.002(4) 0.006(4)
C(11) 0.026(4) 0.023(5) 0.019(4) -0.002(4) -0.001(4) 0.001(3)
C(12) 0.031(5) 0.027(5) 0.032(5) 0.000(4) 0.008(4) -0.003(4)
C(13) 0.033(5) 0.033(5) 0.035(5) -0.005(4) 0.015(4) -0.001(4)
C(14) 0.031(5) 0.028(5) 0.034(5) -0.002(4) 0.001(4) 0.000(4)
C(15) 0.040(5) 0.026(5) 0.022(4) -0.003(4) 0.006(4) -0.002(4)
C(16) 0.030(5) 0.026(5) 0.028(4) 0.004(4) 0.011(4) -0.001(4)
C(17) 0.030(5) 0.035(5) 0.029(5) 0.006(4) 0.007(4) 0.000(4)
C(18) 0.034(5) 0.022(5) 0.027(5) -0.003(4) 0.004(4) 0.002(4)
C(19) 0.024(4) 0.024(5) 0.030(4) 0.005(4) 0.005(4) -0.003(4)
C(20) 0.034(5) 0.037(6) 0.025(4) 0.002(4) 0.014(4) -0.001(4)
C(21) 0.14(2) 0.35(4) 0.21(3) -0.04(2) 0.01(2) 0.12(3)
C(22) 0.046(7) 0.08(1) 0.080(9) -0.010(7) 0.019(7) 0.004(8)
C(23) 0.061(8) 0.09(1) 0.12(1) -0.004(8) -0.003(9) 0.026(9)

loop_
_atom_type_symbol
_atom_type_description
_atom_type_scat_dispersion_real
_atom_type_scat_dispersion_imag
_atom_type_scat_source
C C 0.003 0.002
;International Tables for Crystallography
(1992, Vol. C, Tables 4.2.6.8 and 6.1.1.1)
;
H H 0.000 0.000
;International Tables for Crystallography
(1992, Vol. C, Table 6.1.1.2)
;
O O 0.011 0.006
;International Tables for Crystallography
(1992, Vol. C, Tables 4.2.6.8 and 6.1.1.1)
;
N N 0.006 0.003
;International Tables for Crystallography
(1992, Vol. C, Tables 4.2.6.8 and 6.1.1.1)
;
S S 0.125 0.123
;International Tables for Crystallography
(1992, Vol. C, Tables 4.2.6.8 and 6.1.1.1)
;
Co Co 0.349 0.972
;International Tables for Crystallography
(1992, Vol. C, Tables 4.2.6.8 and 6.1.1.1)
;

loop_
_geom_angle_atom_site_label_1
_geom_angle_atom_site_label_2
_geom_angle_atom_site_label_3
_geom_angle
_geom_angle_site_symmetry_1
_geom_angle_site_symmetry_3
_geom_angle_publ_flag
O(1) Co(1) O(2) 66.8(2) . . yes
O(1) Co(1) N(1) 94.8(2) . . yes
O(1) Co(1) N(2) 168.5(2) . . yes
O(1) Co(1) N(3) 113.4(2) . . yes
O(1) Co(1) N(4) 92.0(2) . . yes
O(2) Co(1) N(1) 97.2(2) . . yes
O(2) Co(1) N(2) 108.3(2) . . yes
O(2) Co(1) N(3) 87.8(2) . . yes
O(2) Co(1) N(4) 157.5(2) . . yes
N(1) Co(1) N(2) 75.2(3) . . yes
N(1) Co(1) N(3) 150.9(2) . . yes
N(1) Co(1) N(4) 91.7(2) . . yes
N(2) Co(1) N(3) 76.0(3) . . yes
N(2) Co(1) N(4) 93.8(2) . . yes
N(3) Co(1) N(4) 94.3(2) . . yes
O(1) S(1) O(2) 103.7(3) . . yes
O(1) S(1) O(3) 109.1(3) . . yes
O(1) S(1) O(4) 109.5(3) . . yes
O(2) S(1) O(3) 110.9(3) . . yes
O(2) S(1) O(4) 111.3(3) . . yes
O(3) S(1) O(4) 112.1(3) . . yes
Co(1) O(1) S(1) 98.4(3) . . yes
Co(1) O(2) S(1) 90.1(3) . . yes
Co(1) N(1) C(1) 125.2(6) . . yes
Co(1) N(1) C(5) 115.9(5) . . yes
C(1) N(1) C(5) 118.5(7) . . yes
Co(1) N(2) C(6) 121.0(5) . . yes
Co(1) N(2) C(10) 120.1(5) . . yes
C(6) N(2) C(10) 118.9(7) . . yes
Co(1) N(3) C(11) 115.8(5) . . yes
Co(1) N(3) C(15) 125.6(5) . . yes
C(11) N(3) C(15) 118.6(7) . . yes
Co(1) N(4) C(16) 117.5(5) . . yes
Co(1) N(4) C(20) 125.5(5) . . yes
C(16) N(4) C(20) 116.7(7) . . yes
N(1) C(1) C(2) 122.0(8) . . yes
C(1) C(2) C(3) 118.7(8) . . yes
C(2) C(3) C(4) 120.2(8) . . yes
C(3) C(4) C(5) 118.6(8) . . yes
N(1) C(5) C(4) 122.1(8) . . yes
N(1) C(5) C(6) 114.6(7) . . yes
C(4) C(5) C(6) 123.3(8) . . yes
N(2) C(6) C(5) 112.7(7) . . yes
N(2) C(6) C(7) 122.2(7) . . yes
C(5) C(6) C(7) 125.1(7) . . yes
C(6) C(7) C(8) 118.9(7) . . yes
C(7) C(8) C(9) 119.5(7) . . yes
C(7) C(8) C(18) 118.7(7) . 4_555 yes
C(9) C(8) C(18) 121.8(7) . 4_555 yes
C(8) C(9) C(10) 118.4(7) . . yes
N(2) C(10) C(9) 122.1(7) . . yes
N(2) C(10) C(11) 112.9(7) . . yes
C(9) C(10) C(11) 124.8(7) . . yes
N(3) C(11) C(10) 115.2(7) . . yes
N(3) C(11) C(12) 121.6(7) . . yes
C(10) C(11) C(12) 123.2(7) . . yes
C(11) C(12) C(13) 119.3(7) . . yes
C(12) C(13) C(14) 118.2(8) . . yes
C(13) C(14) C(15) 119.6(8) . . yes
N(3) C(15) C(14) 122.8(7) . . yes
N(4) C(16) C(17) 123.4(7) . . yes
C(16) C(17) C(18) 119.6(7) . . yes
C(8) C(18) C(17) 121.7(7) 4_454 . yes
C(8) C(18) C(19) 121.3(7) 4_454 . yes
C(17) C(18) C(19) 117.0(7) . . yes
C(18) C(19) C(20) 119.5(7) . . yes
N(4) C(20) C(19) 123.8(7) . . yes
O(5) C(22) C(21) 107(1) . . yes

loop_
_geom_bond_atom_site_label_1
_geom_bond_atom_site_label_2
_geom_bond_distance
_geom_bond_site_symmetry_2
_geom_bond_publ_flag
Co(1) O(1) 2.028(5) . yes
Co(1) O(2) 2.257(5) . yes
Co(1) N(1) 2.176(7) . yes
Co(1) N(2) 2.053(6) . yes
Co(1) N(3) 2.126(6) . yes
Co(1) N(4) 2.129(7) . yes
S(1) O(1) 1.520(5) . yes
S(1) O(2) 1.489(5) . yes
S(1) O(3) 1.452(6) . yes
S(1) O(4) 1.461(6) . yes
O(5) C(22) 1.37(2) . yes
O(6) C(23) 1.40(1) . yes
N(1) C(1) 1.346(10) . yes
N(1) C(5) 1.35(1) . yes
N(2) C(6) 1.359(9) . yes
N(2) C(10) 1.348(9) . yes
N(3) C(11) 1.361(9) . yes
N(3) C(15) 1.336(10) . yes
N(4) C(16) 1.348(9) . yes
N(4) C(20) 1.34(1) . yes
C(1) C(2) 1.38(1) . yes
C(2) C(3) 1.37(1) . yes
C(3) C(4) 1.37(1) . yes
C(4) C(5) 1.38(1) . yes
C(5) C(6) 1.50(1) . yes
C(6) C(7) 1.37(1) . yes
C(7) C(8) 1.40(1) . yes
C(8) C(9) 1.39(1) . yes
C(8) C(18) 1.47(1) 4_555 yes
C(9) C(10) 1.40(1) . yes
C(10) C(11) 1.47(1) . yes
C(11) C(12) 1.38(1) . yes
C(12) C(13) 1.41(1) . yes
C(13) C(14) 1.38(1) . yes
C(14) C(15) 1.38(1) . yes
C(16) C(17) 1.39(1) . yes
C(17) C(18) 1.39(1) . yes
C(18) C(19) 1.40(1) . yes
C(19) C(20) 1.38(1) . yes
C(21) C(22) 1.23(3) . yes

loop_
_geom_contact_atom_site_label_1
_geom_contact_atom_site_label_2
_geom_contact_distance
_geom_contact_site_symmetry_2
O(1) C(21) 2.77(2) .
O(1) C(22) 3.40(1) .
O(1) O(5) 3.47(1) .
O(2) C(12) 3.371(9) 3_656
O(2) C(9) 3.523(9) 3_656
O(3) O(7) 2.816(9) 4_545
O(3) C(7) 3.165(9) 2_645
O(3) C(4) 3.312(10) 2_645
O(3) C(17) 3.319(9) 3_655
O(4) O(5) 2.74(1) .
O(4) C(19) 3.085(9) 2_545
O(4) C(20) 3.24(1) 2_545
O(4) C(4) 3.39(1) 2_645
O(4) C(22) 3.44(1) .
O(5) O(7) 2.83(1) 4_445
O(5) C(9) 3.47(1) 2_545
O(5) C(20) 3.50(1) 2_545
O(5) C(8) 3.60(1) 2_545
O(5) C(19) 3.60(1) 2_545
O(6) O(7) 2.69(1) .
O(6) C(7) 3.25(1) 2_645
O(6) C(13) 3.31(1) 2_545
O(6) C(18) 3.33(1) 3_655
O(6) C(17) 3.34(1) 3_655
O(6) C(12) 3.38(1) 2_545
O(6) C(14) 3.50(1) 4_544
O(6) C(8) 3.59(1) 2_645
O(7) C(23) 3.43(2) .
O(7) C(14) 3.54(1) 4_544
O(7) C(19) 3.60(1) 3_655
N(2) C(12) 3.41(1) 3_656
N(2) C(13) 3.53(1) 3_656
C(2) C(21) 3.39(3) 1_655
C(2) C(21) 3.48(3) 3_655
C(4) C(14) 3.58(1) 1_655
C(6) C(13) 3.50(1) 3_656
C(8) C(14) 3.54(1) 3_656
C(10) C(12) 3.36(1) 3_656
C(10) C(11) 3.50(1) 3_656
C(11) C(11) 3.50(1) 3_656
C(12) C(23) 3.54(2) 2_555
C(17) C(23) 3.50(2) 3_655
C(18) C(22) 3.59(1) 3_555

loop_
_geom_hbond_atom_site_label_D
_geom_hbond_atom_site_label_H
_geom_hbond_atom_site_label_A
_geom_hbond_site_symmetry_A
_geom_hbond_distance_DH
_geom_hbond_distance_HA
_geom_hbond_distance_DA
_geom_hbond_angle_DHA
_geom_hbond_publ_flag
O(6) H(21) O(7) 1_555 1.168 2.004 2.69(1) 113.677 no

loop_
_geom_torsion_atom_site_label_1
_geom_torsion_atom_site_label_2
_geom_torsion_atom_site_label_3
_geom_torsion_atom_site_label_4
_geom_torsion
_geom_torsion_site_symmetry_2
_geom_torsion_site_symmetry_3
_geom_torsion_site_symmetry_4
_geom_torsion_publ_flag
Co(1) O(1) S(1) O(2) 9.1(4) . . . yes
Co(1) O(1) S(1) O(3) -109.1(3) . . . yes
Co(1) O(1) S(1) O(4) 127.9(3) . . . yes
Co(1) O(2) S(1) O(1) -8.1(3) . . . yes
Co(1) O(2) S(1) O(3) 108.8(3) . . . yes
Co(1) O(2) S(1) O(4) -125.7(3) . . . yes
Co(1) N(1) C(1) C(2) 172.7(6) . . . yes
Co(1) N(1) C(5) C(4) -172.8(6) . . . yes
Co(1) N(1) C(5) C(6) 5.8(9) . . . yes
Co(1) N(2) C(6) C(5) -5.7(9) . . . yes
Co(1) N(2) C(6) C(7) 174.1(6) . . . yes
Co(1) N(2) C(10) C(9) -173.4(6) . . . yes
Co(1) N(2) C(10) C(11) 2.3(9) . . . yes
Co(1) N(3) C(11) C(10) 1.3(8) . . . yes
Co(1) N(3) C(11) C(12) -177.6(6) . . . yes
Co(1) N(3) C(15) C(14) 178.4(6) . . . yes
Co(1) N(4) C(16) C(17) -173.5(7) . . . yes
Co(1) N(4) C(20) C(19) 175.2(6) . . . yes
S(1) O(1) Co(1) O(2) -6.3(2) . . . yes
S(1) O(1) Co(1) N(1) 89.5(3) . . . yes
S(1) O(1) Co(1) N(2) 60(1) . . . yes
S(1) O(1) Co(1) N(3) -83.0(3) . . . yes
S(1) O(1) Co(1) N(4) -178.7(3) . . . yes
S(1) O(2) Co(1) O(1) 6.4(2) . . . yes
S(1) O(2) Co(1) N(1) -85.7(3) . . . yes
S(1) O(2) Co(1) N(2) -162.5(3) . . . yes
S(1) O(2) Co(1) N(3) 123.0(3) . . . yes
S(1) O(2) Co(1) N(4) 26.9(7) . . . yes
O(1) Co(1) N(1) C(1) 6.1(7) . . . yes
O(1) Co(1) N(1) C(5) 179.0(6) . . . yes
O(1) Co(1) N(2) C(6) 36(1) . . . yes
O(1) Co(1) N(2) C(10) -147(1) . . . yes
O(1) Co(1) N(3) C(11) 173.0(5) . . . yes
O(1) Co(1) N(3) C(15) -5.4(7) . . . yes
O(1) Co(1) N(4) C(16) -39.8(6) . . . yes
O(1) Co(1) N(4) C(20) 146.3(7) . . . yes
O(2) Co(1) N(1) C(1) 73.2(7) . . . yes
O(2) Co(1) N(1) C(5) -113.8(6) . . . yes
O(2) Co(1) N(2) C(6) 99.6(6) . . . yes
O(2) Co(1) N(2) C(10) -84.2(6) . . . yes
O(2) Co(1) N(3) C(11) 109.5(5) . . . yes
O(2) Co(1) N(3) C(15) -68.9(6) . . . yes
O(2) Co(1) N(4) C(16) -58.6(9) . . . yes
O(2) Co(1) N(4) C(20) 127.5(7) . . . yes
N(1) Co(1) N(2) C(6) 6.7(6) . . . yes
N(1) Co(1) N(2) C(10) -177.0(6) . . . yes
N(1) Co(1) N(3) C(11) 8.5(9) . . . yes
N(1) Co(1) N(3) C(15) -169.9(6) . . . yes
N(1) Co(1) N(4) C(16) 55.0(6) . . . yes
N(1) Co(1) N(4) C(20) -118.9(7) . . . yes
N(1) C(1) C(2) C(3) 0(1) . . . yes
N(1) C(5) C(4) C(3) 0(1) . . . yes
N(1) C(5) C(6) N(2) -0.5(10) . . . yes
N(1) C(5) C(6) C(7) 179.7(8) . . . yes
N(2) Co(1) N(1) C(1) -179.6(7) . . . yes
N(2) Co(1) N(1) C(5) -6.7(6) . . . yes
N(2) Co(1) N(3) C(11) -0.1(5) . . . yes
N(2) Co(1) N(3) C(15) -178.5(7) . . . yes
N(2) Co(1) N(4) C(16) 130.3(6) . . . yes
N(2) Co(1) N(4) C(20) -43.6(7) . . . yes
N(2) C(6) C(5) C(4) 178.2(7) . . . yes
N(2) C(6) C(7) C(8) 0(1) . . . yes
N(2) C(10) C(9) C(8) 0(1) . . . yes
N(2) C(10) C(11) N(3) -2.3(10) . . . yes
N(2) C(10) C(11) C(12) 176.6(7) . . . yes
N(3) Co(1) N(1) C(1) 171.8(6) . . . yes
N(3) Co(1) N(1) C(5) -15.2(9) . . . yes
N(3) Co(1) N(2) C(6) -177.6(6) . . . yes
N(3) Co(1) N(2) C(10) -1.3(6) . . . yes
N(3) Co(1) N(4) C(16) -153.5(6) . . . yes
N(3) Co(1) N(4) C(20) 32.6(7) . . . yes
N(3) C(11) C(10) C(9) 173.3(7) . . . yes
N(3) C(11) C(12) C(13) -1(1) . . . yes
N(3) C(15) C(14) C(13) 0(1) . . . yes
N(4) Co(1) N(1) C(1) -86.1(7) . . . yes
N(4) Co(1) N(1) C(5) 86.9(6) . . . yes
N(4) Co(1) N(2) C(6) -84.0(6) . . . yes
N(4) Co(1) N(2) C(10) 92.2(6) . . . yes
N(4) Co(1) N(3) C(11) -92.9(5) . . . yes
N(4) Co(1) N(3) C(15) 88.7(7) . . . yes
N(4) C(16) C(17) C(18) -2(1) . . . yes
N(4) C(20) C(19) C(18) -2(1) . . . yes
C(1) N(1) C(5) C(4) 0(1) . . . yes
C(1) N(1) C(5) C(6) 179.3(7) . . . yes
C(1) C(2) C(3) C(4) 0(1) . . . yes
C(2) C(1) N(1) C(5) 0(1) . . . yes
C(2) C(3) C(4) C(5) 0(1) . . . yes
C(3) C(4) C(5) C(6) -179.3(8) . . . yes
C(4) C(5) C(6) C(7) -1(1) . . . yes
C(5) C(6) N(2) C(10) 178.0(7) . . . yes
C(5) C(6) C(7) C(8) 179.3(7) . . . yes
C(6) N(2) C(10) C(9) 2(1) . . . yes
C(6) N(2) C(10) C(11) 178.7(6) . . . yes
C(6) C(7) C(8) C(9) 2(1) . . . yes
C(6) C(7) C(8) C(18) -175.0(7) . . 4_555 yes
C(7) C(6) N(2) C(10) -2(1) . . . yes
C(7) C(8) C(9) C(10) -1(1) . . . yes
C(7) C(8) C(18) C(17) 32(1) . 4_555 4_555 yes
C(7) C(8) C(18) C(19) -148.8(8) . 4_555 4_555 yes
C(8) C(9) C(10) C(11) -176.2(7) . . . yes
C(8) C(18) C(19) C(20) -179.7(8) 4_555 4_555 4_555 yes
C(9) C(8) C(18) C(17) -145.2(8) . 4_555 4_555 yes
C(9) C(8) C(18) C(19) 33(1) . 4_555 4_555 yes
C(9) C(10) C(11) C(12) -7(1) . . . yes
C(10) C(9) C(8) C(18) 175.6(7) . . 4_555 yes
C(10) C(11) N(3) C(15) 179.8(7) . . . yes
C(10) C(11) C(12) C(13) 179.6(7) . . . yes
C(11) N(3) C(15) C(14) 0(1) . . . yes
C(11) C(12) C(13) C(14) 1(1) . . . yes
C(12) C(11) N(3) C(15) 0(1) . . . yes
C(12) C(13) C(14) C(15) 0(1) . . . yes
C(16) N(4) C(20) C(19) 1(1) . . . yes
C(16) C(17) C(18) C(19) 1(1) . . . yes
C(17) C(16) N(4) C(20) 1(1) . . . yes
C(17) C(18) C(19) C(20) 0(1) . . . yes
C(17) C(18) C(19) C(20) 0(1) . . . yes
